data_2241751
loop_
_publ_author_name
'Greenberg, Fred H.'
'Nazarenko, Alexander Y.'

_publ_section_title
;
 Two polymorphs of
 <i>trans</i>-[3-(3-nitrophenyl)oxiran-2-yl](phenyl)methanone
;
_journal_issue 7
_journal_name_full 'Acta Crystallographica Section E'
_journal_page_first 1054
_journal_page_last 1059
_journal_paper_doi 10.1107/S2056989016010239
_journal_volume 72
_journal_year 2016
_chemical_formula_iupac 'C15 H11 N O4'
_chemical_formula_moiety 'C15 H11 N O4'
_chemical_formula_sum 'C15 H11 N O4'
_chemical_formula_weight 269.25
_chemical_name_common '1-benzoyl-2-(m-nitrophenyl)ethylene oxide'
_chemical_name_systematic
;
[3-(3-Nitrophenyl)oxiran-2-yl](phenyl)methanone
;
_space_group_crystal_system orthorhombic
_space_group_IT_number 19
_space_group_name_Hall 'P 2ac 2ab'
_space_group_name_H-M_alt 'P 21 21 21'
_symmetry_space_group_name_Hall 'P 2ac 2ab'
_symmetry_space_group_name_H-M 'P 21 21 21'
_atom_sites_solution_hydrogens mixed
_audit_creation_method
;
Olex2 1.2
(compiled 2015.09.30 svn.r3233 for OlexSys, GUI svn.r5103)
;
_cell_angle_alpha 90
_cell_angle_beta 90
_cell_angle_gamma 90
_cell_formula_units_Z 4
_cell_length_a 4.1615(2)
_cell_length_b 14.7498(6)
_cell_length_c 20.3168(8)
_cell_measurement_reflns_used 9668
_cell_measurement_temperature 173(2)
_cell_measurement_theta_max 77.72
_cell_measurement_theta_min 3.70
_cell_volume 1247.07(9)
_computing_cell_refinement
;
SAINT (Bruker, 2013)
;
_computing_data_collection
;
APEX2 (Bruker, 2013)
;
_computing_data_reduction
;
SAINT (Bruker, 2013)
;
_computing_molecular_graphics
;
<i>OLEX2</i> (Dolomanov <i>et al.</i>,  2009)
;
_computing_publication_material
;
<i>OLEX2</i> (Dolomanov <i>et al.</i>,  2009)
;
_computing_structure_refinement
;
SHELXL2014 (Sheldrick, 2015b)
;
_computing_structure_solution
;
SHELXT (Sheldrick, 2015a)
;
_diffrn_ambient_temperature 173.15
_diffrn_measured_fraction_theta_full 0.988
_diffrn_measured_fraction_theta_max 0.978
_diffrn_measurement_device_type 'Bruker PHOTON-100 CMOS'
_diffrn_measurement_method '\f and \w scans'
_diffrn_radiation_type CuK\a
_diffrn_radiation_wavelength 1.54178
_diffrn_reflns_av_R_equivalents 0.0370
_diffrn_reflns_limit_h_max 5
_diffrn_reflns_limit_h_min -5
_diffrn_reflns_limit_k_max 18
_diffrn_reflns_limit_k_min -18
_diffrn_reflns_limit_l_max 22
_diffrn_reflns_limit_l_min -23
_diffrn_reflns_number 39306
_diffrn_reflns_theta_full 67.679
_diffrn_reflns_theta_max 78.602
_diffrn_reflns_theta_min 3.703
_diffrn_standards_number 0
_exptl_absorpt_coefficient_mu 0.880
_exptl_absorpt_correction_T_max 0.9495
_exptl_absorpt_correction_T_min 0.7979
_exptl_absorpt_correction_type multi-scan
_exptl_absorpt_process_details
;
(SADABS; Bruker, 2014)
;
_exptl_crystal_colour colourless
_exptl_crystal_density_diffrn 1.434
_exptl_crystal_description needle
_exptl_crystal_F_000 560
_exptl_crystal_size_max 0.44
_exptl_crystal_size_mid 0.07
_exptl_crystal_size_min 0.06
_refine_diff_density_max 0.127
_refine_diff_density_min -0.154
_refine_ls_abs_structure_details
;
Refined as an inversion twin
;
_refine_ls_abs_structure_Flack 0.3(2)
_refine_ls_extinction_method none
_refine_ls_goodness_of_fit_ref 1.055
_refine_ls_hydrogen_treatment mixed
_refine_ls_matrix_type full
_refine_ls_number_parameters 197
_refine_ls_number_reflns 2640
_refine_ls_number_restraints 0
_refine_ls_restrained_S_all 1.055
_refine_ls_R_factor_all 0.0338
_refine_ls_R_factor_gt 0.0290
_refine_ls_shift/su_max 0.001
_refine_ls_shift/su_mean 0.000
_refine_ls_structure_factor_coef Fsqd
_refine_ls_weighting_details 'w=1/[\s^2^(Fo^2^)+(0.0345P)^2^+0.1972P] where P=(Fo^2^+2Fc^2^)/3'
_refine_ls_weighting_scheme calc
_refine_ls_wR_factor_gt 0.0685
_refine_ls_wR_factor_ref 0.0708
_reflns_number_gt 2435
_reflns_number_total 2640
_reflns_threshold_expression 'I > 2\s(I)'
_cod_data_source_file zl2667sup1.cif
_cod_data_source_block 2
_cod_database_code 2241751
_shelx_space_group_comment
;
The symmetry employed for this shelxl refinement is uniquely defined
by the following loop, which should always be used as a source of
symmetry information in preference to the above space-group names.
They are only intended as comments.
;
_shelx_estimated_absorpt_t_min 0.698
_shelx_estimated_absorpt_t_max 0.949

loop_
_space_group_symop_operation_xyz
'x, y, z'
'-x+1/2, -y, z+1/2'
'-x, y+1/2, -z+1/2'
'x+1/2, -y+1/2, -z'

loop_
_atom_site_type_symbol
_atom_site_label
_atom_site_fract_x
_atom_site_fract_y
_atom_site_fract_z
_atom_site_U_iso_or_equiv
_atom_site_adp_type
_atom_site_calc_flag
_atom_site_occupancy
O O1 0.6417(4) 0.36468(8) 0.45872(6) 0.0372(3) Uani d 1
O O2 0.9762(3) 0.34403(8) 0.57437(6) 0.0356(3) Uani d 1
O O3 0.2003(5) 0.02869(10) 0.71337(7) 0.0606(5) Uani d 1
O O4 0.2482(5) 0.05976(11) 0.81622(7) 0.0567(5) Uani d 1
N N1 0.2991(5) 0.07647(11) 0.75797(7) 0.0395(4) Uani d 1
C C1 0.8151(5) 0.31290(13) 0.71103(9) 0.0335(4) Uani d 1
H H1 0.934(3) 0.3678(12) 0.7004(3) 0.040 Uiso calc 1
C C2 0.7899(5) 0.28508(14) 0.77607(9) 0.0383(5) Uani d 1
H H2 0.894(2) 0.3214(8) 0.8115(8) 0.046 Uiso calc 1
C C3 0.6211(5) 0.20742(13) 0.79219(10) 0.0363(4) Uani d 1
H H3 0.6010(7) 0.1885(4) 0.8363(10) 0.044 Uiso calc 1
C C4 0.4826(5) 0.15840(12) 0.74146(8) 0.0306(4) Uani d 1
C C5 0.5055(4) 0.18379(11) 0.67600(8) 0.0273(4) Uani d 1
H H5 0.411(2) 0.1484(8) 0.6426(7) 0.033 Uiso calc 1
C C6 0.6718(4) 0.26278(11) 0.66071(8) 0.0268(4) Uani d 1
C C7 0.6967(4) 0.29204(11) 0.59069(8) 0.0264(3) Uani d 1
H H7 0.633(5) 0.2466(13) 0.5566(9) 0.032 Uiso d 1
C C8 0.6695(4) 0.38876(11) 0.57279(9) 0.0272(3) Uani d 1
H H8 0.635(5) 0.4318(13) 0.6078(9) 0.033 Uiso d 1
C C9 0.5571(4) 0.41215(12) 0.50441(8) 0.0266(4) Uani d 1
C C10 0.3543(4) 0.49418(11) 0.49357(8) 0.0257(4) Uani d 1
C C11 0.2260(4) 0.54583(11) 0.54460(9) 0.0281(4) Uani d 1
H H11 0.2629(9) 0.5280(4) 0.5902(9) 0.034 Uiso calc 1
C C12 0.0454(5) 0.62269(12) 0.53064(10) 0.0354(4) Uani d 1
H H12 -0.050(2) 0.6595(8) 0.5677(8) 0.043 Uiso calc 1
C C13 -0.0041(5) 0.64890(14) 0.46594(10) 0.0411(5) Uani d 1
H H13 -0.129(3) 0.7042(14) 0.4561(3) 0.049 Uiso calc 1
C C14 0.1213(5) 0.59745(14) 0.41521(10) 0.0425(5) Uani d 1
H H14 0.0836(10) 0.6162(4) 0.3684(11) 0.051 Uiso calc 1
C C15 0.2985(5) 0.52018(13) 0.42860(9) 0.0340(4) Uani d 1
H H15 0.3863(19) 0.4831(8) 0.3917(8) 0.041 Uiso calc 1

loop_
_atom_site_aniso_label
_atom_site_aniso_U_11
_atom_site_aniso_U_22
_atom_site_aniso_U_33
_atom_site_aniso_U_12
_atom_site_aniso_U_13
_atom_site_aniso_U_23
O1 0.0483(8) 0.0309(7) 0.0324(7) 0.0018(6) 0.0107(6) -0.0037(5)
O2 0.0210(6) 0.0352(7) 0.0505(8) 0.0011(5) 0.0039(6) 0.0093(6)
O3 0.0981(14) 0.0469(9) 0.0369(8) -0.0287(10) -0.0071(8) 0.0088(6)
O4 0.0853(14) 0.0539(9) 0.0308(8) -0.0030(9) 0.0051(7) 0.0159(6)
N1 0.0533(11) 0.0351(9) 0.0302(9) 0.0034(8) -0.0007(7) 0.0098(6)
C1 0.0293(9) 0.0336(10) 0.0376(10) 0.0009(8) -0.0035(8) -0.0067(7)
C2 0.0380(11) 0.0436(11) 0.0333(11) 0.0052(9) -0.0082(8) -0.0118(8)
C3 0.0408(11) 0.0420(11) 0.0260(9) 0.0123(9) -0.0045(7) -0.0017(7)
C4 0.0354(9) 0.0280(9) 0.0285(9) 0.0077(8) -0.0014(7) 0.0029(6)
C5 0.0324(9) 0.0265(8) 0.0231(8) 0.0045(8) -0.0014(7) -0.0011(6)
C6 0.0248(9) 0.0258(8) 0.0297(9) 0.0047(7) 0.0003(7) -0.0017(6)
C7 0.0235(8) 0.0248(8) 0.0307(9) 0.0007(7) 0.0038(7) -0.0003(6)
C8 0.0243(8) 0.0245(8) 0.0327(9) 0.0005(7) -0.0011(7) -0.0014(7)
C9 0.0261(9) 0.0240(9) 0.0298(9) -0.0046(7) 0.0044(7) -0.0009(6)
C10 0.0252(8) 0.0236(8) 0.0282(9) -0.0054(7) 0.0014(7) 0.0015(6)
C11 0.0290(9) 0.0242(8) 0.0312(9) -0.0018(7) -0.0015(7) -0.0004(6)
C12 0.0317(10) 0.0278(9) 0.0468(11) -0.0004(8) -0.0017(8) -0.0033(8)
C13 0.0361(10) 0.0307(10) 0.0565(13) 0.0032(9) -0.0058(9) 0.0116(8)
C14 0.0397(11) 0.0480(12) 0.0399(11) -0.0015(9) -0.0056(9) 0.0167(9)
C15 0.0333(10) 0.0381(10) 0.0304(9) -0.0040(8) 0.0009(8) 0.0042(7)

loop_
_atom_type_symbol
_atom_type_description
_atom_type_scat_dispersion_real
_atom_type_scat_dispersion_imag
_atom_type_scat_source
C C 0.0181 0.0091 'International Tables Vol C Tables 4.2.6.8 and 6.1.1.4'
H H 0.0000 0.0000 'International Tables Vol C Tables 4.2.6.8 and 6.1.1.4'
N N 0.0311 0.0180 'International Tables Vol C Tables 4.2.6.8 and 6.1.1.4'
O O 0.0492 0.0322 'International Tables Vol C Tables 4.2.6.8 and 6.1.1.4'

loop_
_geom_angle_atom_site_label_1
_geom_angle_atom_site_label_2
_geom_angle_atom_site_label_3
_geom_angle
C7 O2 C8 61.95(10)
O3 N1 O4 122.84(18)
O3 N1 C4 118.77(15)
O4 N1 C4 118.38(16)
C2 C1 H1 119.7
C2 C1 C6 120.58(18)
C6 C1 H1 119.7
C1 C2 H2 119.7
C3 C2 C1 120.59(18)
C3 C2 H2 119.7
C2 C3 H3 121.1
C2 C3 C4 117.87(18)
C4 C3 H3 121.1
C3 C4 N1 118.44(16)
C3 C4 C5 123.03(18)
C5 C4 N1 118.52(16)
C4 C5 H5 120.8
C4 C5 C6 118.39(16)
C6 C5 H5 120.8
C1 C6 C7 121.08(16)
C5 C6 C1 119.53(16)
C5 C6 C7 119.39(15)
O2 C7 C6 115.65(15)
O2 C7 H7 114.4(12)
O2 C7 C8 59.20(10)
C6 C7 H7 116.7(11)
C8 C7 C6 120.63(15)
C8 C7 H7 117.2(11)
O2 C8 C7 58.85(11)
O2 C8 H8 114.7(13)
O2 C8 C9 113.67(14)
C7 C8 H8 117.8(11)
C7 C8 C9 118.19(15)
C9 C8 H8 118.9(12)
O1 C9 C8 118.87(16)
O1 C9 C10 121.25(15)
C10 C9 C8 119.85(14)
C11 C10 C9 123.41(15)
C11 C10 C15 119.37(16)
C15 C10 C9 117.21(15)
C10 C11 H11 119.9
C12 C11 C10 120.11(16)
C12 C11 H11 119.9
C11 C12 H12 119.9
C13 C12 C11 120.10(18)
C13 C12 H12 119.9
C12 C13 H13 120.1
C14 C13 C12 119.89(19)
C14 C13 H13 120.1
C13 C14 H14 119.8
C13 C14 C15 120.43(18)
C15 C14 H14 119.8
C10 C15 H15 120.0
C14 C15 C10 120.09(18)
C14 C15 H15 120.0

loop_
_geom_bond_atom_site_label_1
_geom_bond_atom_site_label_2
_geom_bond_distance
O1 C9 1.215(2)
O2 C7 1.432(2)
O2 C8 1.437(2)
O3 N1 1.219(2)
O4 N1 1.227(2)
N1 C4 1.468(2)
C1 H1 0.97(2)
C1 C2 1.388(3)
C1 C6 1.395(2)
C2 H2 1.00(2)
C2 C3 1.383(3)
C3 H3 0.94(2)
C3 C4 1.385(3)
C4 C5 1.385(2)
C5 H5 0.943(19)
C5 C6 1.390(2)
C6 C7 1.490(2)
C7 H7 1.000(19)
C7 C8 1.477(2)
C8 H8 0.964(19)
C8 C9 1.506(2)
C9 C10 1.491(2)
C10 C11 1.393(2)
C10 C15 1.394(2)
C11 H11 0.974(19)
C11 C12 1.389(2)
C12 H12 1.01(2)
C12 C13 1.386(3)
C13 H13 0.99(2)
C13 C14 1.382(3)
C14 H14 1.00(2)
C14 C15 1.385(3)
C15 H15 1.00(2)

loop_
_geom_hbond_atom_site_label_D
_geom_hbond_atom_site_label_H
_geom_hbond_atom_site_label_A
_geom_hbond_site_symmetry_A
_geom_hbond_distance_DH
_geom_hbond_distance_HA
_geom_hbond_distance_DA
_geom_hbond_angle_DHA
C5 H5 O1 4_456 0.942(13) 2.352(13) 3.209(2) 151.0(10)
C8 H8 O4 3_656 0.964(19) 2.486(19) 3.401(2) 158.3(17)
C15 H15 O3 4_556 0.997(14) 2.509(15) 3.411(2) 150.3(9)

loop_
_geom_torsion_atom_site_label_1
_geom_torsion_atom_site_label_2
_geom_torsion_atom_site_label_3
_geom_torsion_atom_site_label_4
_geom_torsion
O1 C9 C10 C11 173.70(17)
O1 C9 C10 C15 -7.5(2)
O2 C7 C8 C9 102.02(17)
O2 C8 C9 O1 29.4(2)
O2 C8 C9 C10 -148.64(14)
O3 N1 C4 C3 -173.69(19)
O3 N1 C4 C5 7.2(3)
O4 N1 C4 C3 7.3(3)
O4 N1 C4 C5 -171.84(18)
N1 C4 C5 C6 178.22(17)
C1 C2 C3 C4 0.7(3)
C1 C6 C7 O2 27.6(2)
C1 C6 C7 C8 -40.4(3)
C2 C1 C6 C5 -0.7(3)
C2 C1 C6 C7 179.91(18)
C2 C3 C4 N1 -179.20(17)
C2 C3 C4 C5 -0.1(3)
C3 C4 C5 C6 -0.8(3)
C4 C5 C6 C1 1.2(3)
C4 C5 C6 C7 -179.36(16)
C5 C6 C7 O2 -151.82(15)
C5 C6 C7 C8 140.25(17)
C6 C1 C2 C3 -0.3(3)
C6 C7 C8 O2 103.45(18)
C6 C7 C8 C9 -154.53(16)
C7 O2 C8 C9 -109.74(16)
C7 C8 C9 O1 -36.7(2)
C7 C8 C9 C10 145.30(17)
C8 O2 C7 C6 -111.82(17)
C8 C9 C10 C11 -8.3(2)
C8 C9 C10 C15 170.47(16)
C9 C10 C11 C12 178.49(17)
C9 C10 C15 C14 -177.84(17)
C10 C11 C12 C13 -0.9(3)
C11 C10 C15 C14 1.0(3)
C11 C12 C13 C14 1.3(3)
C12 C13 C14 C15 -0.6(3)
C13 C14 C15 C10 -0.6(3)
C15 C10 C11 C12 -0.3(3)

_cod_database_fobs_code 2241751
